data_7116091
loop_
_publ_author_name
'Huanhuan Li'
'Yang Wang'
'Kai Yuan'
'Ye Tao'
'Runfeng Chen'
'Chao Zheng'
'Xinhui Zhou'
'Junfeng Li'
'Wei Huang'

_publ_section_title
;
 Efficient synthesis of pi-extended phenazasilines for optical and
 electronic applications
;
_journal_name_full Chem.Commun.
_journal_page_first 15760
_journal_paper_doi 10.1039/C4cc06636G
_journal_volume 50
_journal_year 2014
_chemical_formula_sum 'C20 H17 N Si'
_chemical_formula_weight 299.44
_chemical_name_systematic PhCzSi
_space_group_IT_number 14
_symmetry_cell_setting monoclinic
_symmetry_space_group_name_Hall '-P 2yn'
_symmetry_space_group_name_H-M 'P 1 21/n 1'
_atom_sites_solution_hydrogens geom
_atom_sites_solution_primary direct
_atom_sites_solution_secondary difmap
_audit_creation_method SHELXL-97
_cell_angle_alpha 90.00
_cell_angle_beta 115.360(2)
_cell_angle_gamma 90.00
_cell_formula_units_Z 4
_cell_length_a 9.4672(19)
_cell_length_b 17.673(4)
_cell_length_c 10.494(2)
_cell_measurement_temperature 296(2)
_cell_volume 1586.6(6)
_computing_structure_refinement 'SHELXL-97 (Sheldrick, 1997)'
_computing_structure_solution 'SHELXS-97 (Sheldrick, 1990)'
_diffrn_ambient_temperature 296(2)
_diffrn_measured_fraction_theta_full 0.999
_diffrn_measured_fraction_theta_max 0.999
_diffrn_radiation_monochromator graphite
_diffrn_radiation_source 'fine-focus sealed tube'
_diffrn_radiation_type MoK\a
_diffrn_radiation_wavelength 0.71073
_diffrn_reflns_av_R_equivalents 0.1042
_diffrn_reflns_av_sigmaI/netI 0.0694
_diffrn_reflns_limit_h_max 11
_diffrn_reflns_limit_h_min -10
_diffrn_reflns_limit_k_max 21
_diffrn_reflns_limit_k_min -18
_diffrn_reflns_limit_l_max 9
_diffrn_reflns_limit_l_min -12
_diffrn_reflns_number 7781
_diffrn_reflns_theta_full 25.00
_diffrn_reflns_theta_max 25.00
_diffrn_reflns_theta_min 2.30
_exptl_absorpt_coefficient_mu 0.144
_exptl_absorpt_correction_T_max 0.9830
_exptl_absorpt_correction_T_min 0.9802
_exptl_crystal_colour colorless
_exptl_crystal_density_diffrn 1.254
_exptl_crystal_density_method 'not measured'
_exptl_crystal_description block
_exptl_crystal_F_000 632
_exptl_crystal_preparation Luminescent
_exptl_crystal_recrystallization_method 'Re-crystallisation from solvent: dichloromethane and ethanol solution'
_exptl_crystal_size_max 0.14
_exptl_crystal_size_mid 0.13
_exptl_crystal_size_min 0.12
_refine_diff_density_max 0.203
_refine_diff_density_min -0.281
_refine_diff_density_rms 0.054
_refine_ls_extinction_method none
_refine_ls_goodness_of_fit_ref 1.102
_refine_ls_hydrogen_treatment constr
_refine_ls_matrix_type full
_refine_ls_number_parameters 201
_refine_ls_number_reflns 2795
_refine_ls_number_restraints 0
_refine_ls_restrained_S_all 1.102
_refine_ls_R_factor_all 0.0523
_refine_ls_R_factor_gt 0.0438
_refine_ls_shift/su_max 0.002
_refine_ls_shift/su_mean 0.000
_refine_ls_structure_factor_coef Fsqd
_refine_ls_weighting_details 'calc w=1/[\s^2^(Fo^2^)+(0.0531P)^2^+0.1838P] where P=(Fo^2^+2Fc^2^)/3'
_refine_ls_weighting_scheme calc
_refine_ls_wR_factor_gt 0.1138
_refine_ls_wR_factor_ref 0.1235
_reflns_number_gt 2305
_reflns_number_total 2795
_reflns_threshold_expression >2sigma(I)
_cod_data_source_file c4cc06636g2.cif
_cod_data_source_block PhCzSi
_cod_original_cell_volume 1586.5(6)
_cod_original_sg_symbol_H-M P2(1)/n
_cod_database_code 7116091

loop_
_symmetry_equiv_pos_as_xyz
'x, y, z'
'-x+1/2, y+1/2, -z+1/2'
'-x, -y, -z'
'x-1/2, -y-1/2, z-1/2'

loop_
_atom_site_label
_atom_site_type_symbol
_atom_site_fract_x
_atom_site_fract_y
_atom_site_fract_z
_atom_site_U_iso_or_equiv
_atom_site_adp_type
_atom_site_occupancy
_atom_site_symmetry_multiplicity
_atom_site_calc_flag
_atom_site_refinement_flags
C1 C 0.2446(2) 0.24146(11) 0.98863(18) 0.0397(4) Uani 1 1 d .
C2 C 0.2519(2) 0.31380(12) 1.04392(19) 0.0486(5) Uani 1 1 d .
H2 H 0.3466 0.3396 1.0773 0.058 Uiso 1 1 calc R
C3 C 0.1259(3) 0.34906(12) 1.0516(2) 0.0543(5) Uani 1 1 d .
H3 H 0.1367 0.3966 1.0928 0.065 Uiso 1 1 calc R
C4 C -0.0173(3) 0.31225(12) 0.9969(2) 0.0522(5) Uani 1 1 d .
H4 H -0.1045 0.3360 0.9981 0.063 Uiso 1 1 calc R
C5 C -0.0309(2) 0.24045(11) 0.94076(19) 0.0439(4) Uani 1 1 d .
H5 H -0.1276 0.2164 0.9033 0.053 Uiso 1 1 calc R
C6 C 0.0991(2) 0.20378(10) 0.93981(17) 0.0357(4) Uani 1 1 d .
C7 C -0.0402(2) 0.07794(10) 0.85620(17) 0.0363(4) Uani 1 1 d .
C8 C -0.1460(2) 0.07280(11) 0.91629(19) 0.0431(4) Uani 1 1 d .
H8 H -0.1472 0.1089 0.9804 0.052 Uiso 1 1 calc R
C9 C -0.2488(2) 0.01260(12) 0.8778(2) 0.0500(5) Uani 1 1 d .
H9 H -0.3199 0.0084 0.9170 0.060 Uiso 1 1 calc R
C10 C -0.2491(2) -0.04179(12) 0.7822(2) 0.0547(5) Uani 1 1 d .
H10 H -0.3218 -0.0809 0.7563 0.066 Uiso 1 1 calc R
C11 C -0.1418(2) -0.03795(11) 0.7257(2) 0.0493(5) Uani 1 1 d .
H11 H -0.1408 -0.0747 0.6627 0.059 Uiso 1 1 calc R
C12 C -0.0351(2) 0.02156(10) 0.76399(17) 0.0387(4) Uani 1 1 d .
C13 C 0.0988(2) 0.03712(10) 0.73636(17) 0.0380(4) Uani 1 1 d .
C14 C 0.1676(2) 0.00042(12) 0.65924(19) 0.0482(5) Uani 1 1 d .
H14 H 0.1218 -0.0425 0.6064 0.058 Uiso 1 1 calc R
C15 C 0.3051(2) 0.02916(13) 0.6630(2) 0.0540(5) Uani 1 1 d .
H15 H 0.3502 0.0061 0.6097 0.065 Uiso 1 1 calc R
C16 C 0.3770(2) 0.09179(12) 0.7449(2) 0.0478(5) Uani 1 1 d .
H16 H 0.4708 0.1088 0.7465 0.057 Uiso 1 1 calc R
C17 C 0.3143(2) 0.13039(11) 0.82502(17) 0.0389(4) Uani 1 1 d .
C18 C 0.1712(2) 0.10228(10) 0.81365(17) 0.0356(4) Uani 1 1 d .
C19 C 0.5638(3) 0.15715(15) 1.1234(2) 0.0654(6) Uani 1 1 d .
H19A H 0.5194 0.1135 1.1469 0.098 Uiso 1 1 calc R
H19B H 0.5979 0.1925 1.2003 0.098 Uiso 1 1 calc R
H19C H 0.6514 0.1420 1.1061 0.098 Uiso 1 1 calc R
C20 C 0.5097(3) 0.27795(14) 0.9030(3) 0.0709(7) Uani 1 1 d .
H20A H 0.5768 0.2551 0.8667 0.106 Uiso 1 1 calc R
H20B H 0.5704 0.3099 0.9815 0.106 Uiso 1 1 calc R
H20C H 0.4313 0.3077 0.8305 0.106 Uiso 1 1 calc R
N1 N 0.08200(16) 0.12988(8) 0.88196(14) 0.0359(3) Uani 1 1 d .
Si1 Si 0.41355(6) 0.20274(3) 0.96215(5) 0.0419(2) Uani 1 1 d .

loop_
_atom_site_aniso_label
_atom_site_aniso_U_11
_atom_site_aniso_U_22
_atom_site_aniso_U_33
_atom_site_aniso_U_23
_atom_site_aniso_U_13
_atom_site_aniso_U_12
C1 0.0376(9) 0.0451(10) 0.0342(8) -0.0007(8) 0.0134(7) -0.0023(8)
C2 0.0474(12) 0.0510(11) 0.0453(11) -0.0100(8) 0.0180(9) -0.0105(9)
C3 0.0623(14) 0.0462(11) 0.0545(12) -0.0129(9) 0.0251(10) -0.0007(10)
C4 0.0534(13) 0.0523(12) 0.0556(11) -0.0062(9) 0.0279(10) 0.0082(10)
C5 0.0407(10) 0.0460(11) 0.0464(10) -0.0038(8) 0.0198(8) -0.0005(9)
C6 0.0365(9) 0.0386(10) 0.0323(8) 0.0001(7) 0.0150(7) 0.0003(8)
C7 0.0327(9) 0.0364(9) 0.0374(9) 0.0047(7) 0.0127(7) 0.0023(8)
C8 0.0389(10) 0.0469(11) 0.0448(10) 0.0051(8) 0.0193(8) 0.0019(9)
C9 0.0377(10) 0.0569(12) 0.0546(11) 0.0125(10) 0.0189(9) -0.0014(9)
C10 0.0452(12) 0.0503(12) 0.0617(12) 0.0037(10) 0.0162(10) -0.0109(10)
C11 0.0462(11) 0.0445(11) 0.0486(11) -0.0030(9) 0.0122(9) -0.0047(9)
C12 0.0369(10) 0.0378(9) 0.0366(9) 0.0034(7) 0.0111(7) 0.0020(8)
C13 0.0370(9) 0.0393(9) 0.0342(8) 0.0018(7) 0.0119(7) 0.0060(8)
C14 0.0519(12) 0.0488(11) 0.0417(10) -0.0061(9) 0.0178(9) 0.0075(10)
C15 0.0541(12) 0.0687(14) 0.0446(10) -0.0029(10) 0.0264(9) 0.0141(11)
C16 0.0405(10) 0.0618(12) 0.0459(10) 0.0054(9) 0.0230(8) 0.0068(10)
C17 0.0350(9) 0.0464(10) 0.0374(9) 0.0061(8) 0.0174(7) 0.0051(8)
C18 0.0337(9) 0.0409(9) 0.0317(8) 0.0031(7) 0.0136(7) 0.0056(8)
C19 0.0476(12) 0.0832(17) 0.0522(12) 0.0027(11) 0.0086(9) 0.0084(12)
C20 0.0614(15) 0.0650(15) 0.0975(18) 0.0039(13) 0.0446(14) -0.0101(13)
N1 0.0331(8) 0.0373(8) 0.0405(8) -0.0019(6) 0.0190(6) 0.0002(6)
Si1 0.0323(3) 0.0471(3) 0.0455(3) 0.0017(2) 0.0158(2) -0.0033(2)

loop_
_atom_type_symbol
_atom_type_description
_atom_type_scat_dispersion_real
_atom_type_scat_dispersion_imag
_atom_type_scat_source
C C 0.0033 0.0016 'International Tables Vol C Tables 4.2.6.8 and 6.1.1.4'
H H 0.0000 0.0000 'International Tables Vol C Tables 4.2.6.8 and 6.1.1.4'
N N 0.0061 0.0033 'International Tables Vol C Tables 4.2.6.8 and 6.1.1.4'
Si Si 0.0817 0.0704 'International Tables Vol C Tables 4.2.6.8 and 6.1.1.4'

loop_
_geom_angle_atom_site_label_1
_geom_angle_atom_site_label_2
_geom_angle_atom_site_label_3
_geom_angle
C2 C1 C6 116.76(17)
C2 C1 Si1 120.34(15)
C6 C1 Si1 122.50(13)
C3 C2 C1 123.30(19)
C3 C2 H2 118.4
C1 C2 H2 118.4
C2 C3 C4 118.73(19)
C2 C3 H3 120.6
C4 C3 H3 120.6
C5 C4 C3 120.22(19)
C5 C4 H4 119.9
C3 C4 H4 119.9
C4 C5 C6 120.55(18)
C4 C5 H5 119.7
C6 C5 H5 119.7
C5 C6 C1 120.29(17)
C5 C6 N1 119.40(15)
C1 C6 N1 120.21(15)
C8 C7 C12 120.55(17)
C8 C7 N1 130.12(16)
C12 C7 N1 109.05(15)
C9 C8 C7 118.03(18)
C9 C8 H8 121.0
C7 C8 H8 121.0
C8 C9 C10 121.91(19)
C8 C9 H9 119.0
C10 C9 H9 119.0
C11 C10 C9 120.14(19)
C11 C10 H10 119.9
C9 C10 H10 119.9
C10 C11 C12 119.32(19)
C10 C11 H11 120.3
C12 C11 H11 120.3
C11 C12 C7 119.96(17)
C11 C12 C13 132.63(17)
C7 C12 C13 107.21(15)
C14 C13 C18 118.75(17)
C14 C13 C12 134.10(18)
C18 C13 C12 107.07(15)
C15 C14 C13 118.71(18)
C15 C14 H14 120.6
C13 C14 H14 120.6
C14 C15 C16 121.13(18)
C14 C15 H15 119.4
C16 C15 H15 119.4
C15 C16 C17 122.65(18)
C15 C16 H16 118.7
C17 C16 H16 118.7
C16 C17 C18 114.90(17)
C16 C17 Si1 126.82(15)
C18 C17 Si1 117.51(13)
C17 C18 C13 123.71(16)
C17 C18 N1 127.11(16)
C13 C18 N1 109.07(15)
Si1 C19 H19A 109.5
Si1 C19 H19B 109.5
H19A C19 H19B 109.5
Si1 C19 H19C 109.5
H19A C19 H19C 109.5
H19B C19 H19C 109.5
Si1 C20 H20A 109.5
Si1 C20 H20B 109.5
H20A C20 H20B 109.5
Si1 C20 H20C 109.5
H20A C20 H20C 109.5
H20B C20 H20C 109.5
C18 N1 C7 107.39(14)
C18 N1 C6 123.55(14)
C7 N1 C6 127.95(14)
C17 Si1 C20 113.08(10)
C17 Si1 C19 110.06(10)
C20 Si1 C19 108.63(12)
C17 Si1 C1 100.75(8)
C20 Si1 C1 111.12(10)
C19 Si1 C1 113.12(10)

loop_
_geom_bond_atom_site_label_1
_geom_bond_atom_site_label_2
_geom_bond_distance
C1 C2 1.393(3)
C1 C6 1.414(2)
C1 Si1 1.8670(19)
C2 C3 1.379(3)
C2 H2 0.9300
C3 C4 1.387(3)
C3 H3 0.9300
C4 C5 1.382(3)
C4 H4 0.9300
C5 C6 1.395(2)
C5 H5 0.9300
C6 N1 1.420(2)
C7 C8 1.396(3)
C7 C12 1.404(2)
C7 N1 1.410(2)
C8 C9 1.380(3)
C8 H8 0.9300
C9 C10 1.388(3)
C9 H9 0.9300
C10 C11 1.380(3)
C10 H10 0.9300
C11 C12 1.393(3)
C11 H11 0.9300
C12 C13 1.443(3)
C13 C14 1.397(3)
C13 C18 1.406(2)
C14 C15 1.382(3)
C14 H14 0.9300
C15 C16 1.388(3)
C15 H15 0.9300
C16 C17 1.398(3)
C16 H16 0.9300
C17 C18 1.399(2)
C17 Si1 1.8521(19)
C18 N1 1.408(2)
C19 Si1 1.864(2)
C19 H19A 0.9600
C19 H19B 0.9600
C19 H19C 0.9600
C20 Si1 1.861(2)
C20 H20A 0.9600
C20 H20B 0.9600
C20 H20C 0.9600
